data_2203588
loop_
_publ_author_name
'Khan, Muhammad S.'
'Ahrens, Birte'
'Male, Louise'
'Raithby, Paul R.'

_publ_section_title
;
 5,5'-Bis(trimethylsilylethynyl)-2,2'-bipyridine
;
_journal_issue 5
_journal_name_full 'Acta Crystallographica Section E'
_journal_page_first o915
_journal_page_last o916
_journal_paper_doi 10.1107/S1600536804010128
_journal_volume 60
_journal_year 2004
_chemical_formula_iupac 'C20 H24 N2 Si2'
_chemical_formula_moiety 'C20 H24 N2 Si2'
_chemical_formula_sum 'C20 H24 N2 Si2'
_chemical_formula_weight 348.59
_space_group_IT_number 14
_symmetry_cell_setting monoclinic
_symmetry_space_group_name_Hall '-P 2ybc'
_symmetry_space_group_name_H-M 'P 1 21/c 1'
_atom_sites_solution_hydrogens geom
_atom_sites_solution_primary direct
_atom_sites_solution_secondary difmap
_audit_creation_method 'WinGX routine CIF_UPDATE'
_cell_angle_alpha 90
_cell_angle_beta 92.249(5)
_cell_angle_gamma 90
_cell_formula_units_Z 4
_cell_length_a 6.1910(6)
_cell_length_b 25.697(2)
_cell_length_c 13.2450(11)
_cell_measurement_reflns_used 22483
_cell_measurement_temperature 180(2)
_cell_measurement_theta_max 25.028
_cell_measurement_theta_min 2.91
_cell_volume 2105.5(3)
_computing_cell_refinement 'HKL SCALEPACK (Otwinowski & Minor, 1997)'
_computing_data_collection 'COLLECT (Nonius, 1998)'
_computing_data_reduction 'HKL SCALEPACK and DENZO (Otwinowski & Minor)'
_computing_molecular_graphics 'ORTEP-3 for Windows (Farrugia, 1997)'
_computing_publication_material 'WinGX (Farrugia, 1999)'
_computing_structure_refinement 'SHELXL97 (Sheldrick, 1997)'
_computing_structure_solution 'SHELXS97 (Sheldrick, 1997)'
_diffrn_measured_fraction_theta_full 0.995
_diffrn_measured_fraction_theta_max 0.991
_diffrn_measurement_device_type 'Nonius KappaCCD'
_diffrn_measurement_method CCD
_diffrn_radiation_type MoK\a
_diffrn_radiation_wavelength 0.71073
_diffrn_reflns_av_R_equivalents 0.0522
_diffrn_reflns_limit_h_max 7
_diffrn_reflns_limit_h_min 0
_diffrn_reflns_limit_k_max 30
_diffrn_reflns_limit_k_min -30
_diffrn_reflns_limit_l_max 15
_diffrn_reflns_limit_l_min -15
_diffrn_reflns_number 8978
_diffrn_reflns_theta_full 25
_diffrn_reflns_theta_max 25.08
_diffrn_reflns_theta_min 3.67
_diffrn_standards_number 0
_exptl_absorpt_coefficient_mu 0.172
_exptl_absorpt_correction_T_max 0.99
_exptl_absorpt_correction_T_min 0.94
_exptl_absorpt_correction_type multi-scan
_exptl_absorpt_process_details '(Blessing, 1995)'
_exptl_crystal_colour colourless
_exptl_crystal_density_diffrn 1.1
_exptl_crystal_density_method 'not measured'
_exptl_crystal_description tablet
_exptl_crystal_F_000 744
_exptl_crystal_size_max 0.18
_exptl_crystal_size_mid 0.11
_exptl_crystal_size_min 0.04
_refine_diff_density_max 0.183
_refine_diff_density_min -0.198
_refine_ls_extinction_method none
_refine_ls_goodness_of_fit_ref 0.995
_refine_ls_hydrogen_treatment constr
_refine_ls_matrix_type full
_refine_ls_number_parameters 243
_refine_ls_number_reflns 3715
_refine_ls_number_restraints 28
_refine_ls_restrained_S_all 0.993
_refine_ls_R_factor_all 0.0915
_refine_ls_R_factor_gt 0.0450
_refine_ls_shift/su_max 0.002
_refine_ls_shift/su_mean 0.000
_refine_ls_structure_factor_coef Fsqd
_refine_ls_weighting_details 'calc w = 1/[\s^2^(Fo^2^)+(0.0476P)^2^] where P = (Fo^2^+2Fc^2^)/3'
_refine_ls_weighting_scheme calc
_refine_ls_wR_factor_gt 0.0958
_refine_ls_wR_factor_ref 0.1103
_reflns_number_gt 2301
_reflns_number_total 3715
_reflns_threshold_expression I>2\s(I)
_cod_data_source_file dn6133.cif
_cod_data_source_block I
_cod_original_sg_symbol_H-M 'P 21/c'
_cod_database_code 2203588
_cod_database_fobs_code 2203588

loop_
_symmetry_equiv_pos_as_xyz
'x, y, z'
'-x, y+1/2, -z+1/2'
'-x, -y, -z'
'x, -y-1/2, z-1/2'

loop_
_atom_site_label
_atom_site_fract_x
_atom_site_fract_y
_atom_site_fract_z
_atom_site_U_iso_or_equiv
_atom_site_adp_type
_atom_site_calc_flag
_atom_site_refinement_flags
_atom_site_occupancy
_atom_site_disorder_assembly
_atom_site_disorder_group
_atom_site_type_symbol
Si1 1.15745(10) 0.22354(3) 0.20143(5) 0.0452(2) Uani d D 1 . . Si
Si2 0.10692(10) 0.59904(3) 0.98707(5) 0.0484(2) Uani d D 1 . . Si
C1 1.337(4) 0.2506(12) 0.1051(14) 0.083(8) Uani d PD 0.30 A 1 C
H1A 1.2521 0.2700 0.0559 0.124 Uiso calc PR 0.30 A 1 H
H1B 1.4092 0.2226 0.0722 0.124 Uiso calc PR 0.30 A 1 H
H1C 1.4423 0.2731 0.1374 0.124 Uiso calc PR 0.30 A 1 H
C1' 1.2693(16) 0.2406(6) 0.0769(6) 0.074(3) Uani d PD 0.70 A 2 C
H1'1 1.3616 0.2704 0.0846 0.111 Uiso calc PR 0.70 A 2 H
H1'2 1.1527 0.2483 0.0293 0.111 Uiso calc PR 0.70 A 2 H
H1'3 1.3511 0.2117 0.0526 0.111 Uiso calc PR 0.70 A 2 H
C2 0.9326(4) 0.17786(12) 0.1731(2) 0.0854(10) Uani d D 1 A . C
H2A 0.8593 0.1704 0.2340 0.128 Uiso calc R 1 . . H
H2B 0.9888 0.1462 0.1462 0.128 Uiso calc R 1 . . H
H2C 0.8330 0.1933 0.1245 0.128 Uiso calc R 1 . . H
C3 1.3557(4) 0.19401(12) 0.2916(2) 0.0754(9) Uani d D 1 A . C
H3A 1.4700 0.2184 0.3067 0.113 Uiso calc R 1 . . H
H3B 1.4146 0.1632 0.2625 0.113 Uiso calc R 1 . . H
H3C 1.2858 0.1851 0.3527 0.113 Uiso calc R 1 . . H
C4 1.0400(3) 0.27990(10) 0.26492(17) 0.0467(6) Uani d . 1 A . C
C5 0.9560(3) 0.31345(10) 0.31314(17) 0.0435(6) Uani d . 1 . . C
N1 0.5516(3) 0.37694(8) 0.47131(14) 0.0459(5) Uani d . 1 A . N
C6 0.6455(3) 0.34556(10) 0.40625(17) 0.0480(6) Uani d . 1 . . C
H6 0.5650 0.3179 0.3794 0.058 Uiso calc R 1 A . H
C7 0.8572(3) 0.35155(9) 0.37577(16) 0.0389(6) Uani d . 1 A . C
C8 0.9676(3) 0.39481(9) 0.41289(16) 0.0422(6) Uani d . 1 . . C
H8 1.1070 0.4015 0.3926 0.051 Uiso calc R 1 A . H
C9 0.8727(3) 0.42769(9) 0.47926(15) 0.0358(5) Uani d . 1 A . C
H9 0.9468 0.4568 0.5039 0.043 Uiso calc R 1 . . H
C10 0.6666(3) 0.41736(9) 0.50926(15) 0.0327(5) Uani d . 1 . . C
N2 0.6783(3) 0.48926(8) 0.62732(14) 0.0421(5) Uani d . 1 . . N
C11 0.5640(3) 0.44926(8) 0.58700(15) 0.0324(5) Uani d . 1 A . C
C12 0.3595(3) 0.43736(9) 0.61818(16) 0.0408(6) Uani d . 1 . . C
H12 0.2838 0.4094 0.5897 0.049 Uiso calc R 1 A . H
C13 0.2693(3) 0.46696(10) 0.69111(17) 0.0474(7) Uani d . 1 A . C
H13 0.1308 0.4594 0.7116 0.057 Uiso calc R 1 . . H
C14 0.3826(3) 0.50797(9) 0.73444(16) 0.0382(6) Uani d . 1 . . C
C15 0.5874(3) 0.51767(9) 0.69937(16) 0.0425(6) Uani d . 1 A . C
H15 0.6657 0.5454 0.7273 0.051 Uiso calc R 1 . . H
C16 0.2949(3) 0.53950(10) 0.81337(18) 0.0442(6) Uani d . 1 A . C
C17 0.2193(4) 0.56410(10) 0.88083(18) 0.0489(7) Uani d . 1 A . C
C18 -0.1937(14) 0.5921(7) 0.9876(8) 0.069(3) Uani d PD 0.56 B 1 C
H18A -0.2579 0.6099 0.9302 0.103 Uiso calc PR 0.56 B 1 H
H18B -0.2459 0.6069 1.0485 0.103 Uiso calc PR 0.56 B 1 H
H18C -0.2315 0.5559 0.9843 0.103 Uiso calc PR 0.56 B 1 H
C18' -0.1855(17) 0.6039(9) 0.9470(10) 0.066(4) Uani d PD 0.44 B 2 C
H18D -0.1995 0.6220 0.8836 0.098 Uiso calc PR 0.44 B 2 H
H18E -0.2618 0.6226 0.9972 0.098 Uiso calc PR 0.44 B 2 H
H18F -0.2454 0.5696 0.9396 0.098 Uiso calc PR 0.44 B 2 H
C19 0.1993(5) 0.56474(12) 1.10385(19) 0.0854(10) Uani d D 1 B . C
H19A 0.1375 0.5305 1.1044 0.128 Uiso calc R 1 . . H
H19B 0.1542 0.5838 1.1617 0.128 Uiso calc R 1 . . H
H19C 0.3541 0.5621 1.1060 0.128 Uiso calc R 1 . . H
C20 0.2088(4) 0.66656(10) 0.98830(19) 0.0596(7) Uani d D 1 B . C
H20A 0.3634 0.6663 0.9977 0.089 Uiso calc R 1 . . H
H20B 0.1466 0.6854 1.0426 0.089 Uiso calc R 1 . . H
H20C 0.1695 0.6831 0.9252 0.089 Uiso calc R 1 . . H

loop_
_atom_site_aniso_label
_atom_site_aniso_U_11
_atom_site_aniso_U_22
_atom_site_aniso_U_33
_atom_site_aniso_U_12
_atom_site_aniso_U_13
_atom_site_aniso_U_23
Si1 0.0495(4) 0.0455(5) 0.0411(4) 0.0099(3) 0.0095(3) -0.0041(4)
Si2 0.0470(4) 0.0500(5) 0.0486(5) 0.0025(3) 0.0082(3) -0.0143(4)
C1 0.122(17) 0.079(17) 0.049(11) 0.062(12) 0.024(10) 0.024(11)
C1' 0.087(5) 0.082(5) 0.056(5) 0.022(4) 0.039(4) 0.004(5)
C2 0.0666(18) 0.078(2) 0.112(3) 0.0040(16) -0.0007(16) -0.041(2)
C3 0.0790(19) 0.078(2) 0.069(2) 0.0226(17) -0.0047(15) -0.0051(17)
C4 0.0506(14) 0.0484(17) 0.0415(15) 0.0035(12) 0.0079(11) -0.0045(14)
C5 0.0458(14) 0.0428(16) 0.0420(15) -0.0010(12) 0.0039(11) -0.0024(13)
N1 0.0415(11) 0.0463(13) 0.0505(13) -0.0045(10) 0.0083(9) -0.0145(11)
C6 0.0443(14) 0.0476(17) 0.0523(16) -0.0052(12) 0.0062(11) -0.0198(14)
C7 0.0409(13) 0.0412(16) 0.0348(13) 0.0061(11) 0.0059(10) -0.0019(12)
C8 0.0406(13) 0.0440(16) 0.0425(15) -0.0024(12) 0.0102(10) -0.0010(13)
C9 0.0369(12) 0.0343(14) 0.0367(13) -0.0046(10) 0.0057(10) -0.0030(12)
C10 0.0364(12) 0.0300(14) 0.0317(13) 0.0024(10) -0.0003(9) 0.0018(11)
N2 0.0455(11) 0.0384(12) 0.0428(12) -0.0019(10) 0.0055(9) -0.0054(10)
C11 0.0362(12) 0.0289(13) 0.0319(13) 0.0023(10) -0.0015(9) 0.0023(11)
C12 0.0330(12) 0.0447(16) 0.0450(14) -0.0057(11) 0.0046(10) -0.0109(13)
C13 0.0362(13) 0.0565(19) 0.0500(16) -0.0027(12) 0.0075(11) -0.0105(14)
C14 0.0423(13) 0.0396(15) 0.0329(14) 0.0109(11) 0.0044(10) 0.0007(12)
C15 0.0502(14) 0.0386(15) 0.0388(15) -0.0039(11) 0.0040(11) -0.0067(12)
C16 0.0448(14) 0.0441(16) 0.0434(16) 0.0043(11) -0.0020(11) -0.0004(13)
C17 0.0497(14) 0.0485(18) 0.0485(16) 0.0053(12) 0.0022(12) -0.0069(14)
C18 0.053(4) 0.083(8) 0.072(8) -0.003(4) 0.017(4) -0.034(7)
C18' 0.048(4) 0.076(10) 0.076(10) -0.001(4) 0.029(5) -0.026(8)
C19 0.140(3) 0.067(2) 0.0503(18) -0.004(2) 0.0209(17) 0.0006(17)
C20 0.0637(15) 0.0567(19) 0.0580(17) 0.0067(14) -0.0019(12) -0.0049(15)

loop_
_atom_type_symbol
_atom_type_description
_atom_type_scat_dispersion_real
_atom_type_scat_dispersion_imag
_atom_type_scat_source
C C 0.0033 0.0016 'International Tables Vol C Tables 4.2.6.8 and 6.1.1.4'
H H 0 0 'International Tables Vol C Tables 4.2.6.8 and 6.1.1.4'
N N 0.0061 0.0033 'International Tables Vol C Tables 4.2.6.8 and 6.1.1.4'
Si Si 0.0817 0.0704 'International Tables Vol C Tables 4.2.6.8 and 6.1.1.4'

loop_
_geom_angle_atom_site_label_1
_geom_angle_atom_site_label_2
_geom_angle_atom_site_label_3
_geom_angle
C4 Si1 C3 107.05(12)
C4 Si1 C2 106.55(11)
C3 Si1 C2 110.31(15)
C4 Si1 C1 106.1(10)
C3 Si1 C1 101.4(8)
C2 Si1 C1 124.3(8)
C4 Si1 C1' 112.7(5)
C3 Si1 C1' 114.1(4)
C2 Si1 C1' 105.8(3)
C1 Si1 C1' 18.8(10)
C17 Si2 C20 109.14(12)
C17 Si2 C19 107.14(13)
C20 Si2 C19 110.24(13)
C17 Si2 C18 111.4(5)
C20 Si2 C18 115.4(6)
C19 Si2 C18 103.1(3)
C17 Si2 C18' 102.0(6)
C20 Si2 C18' 105.5(7)
C19 Si2 C18' 122.2(4)
C18 Si2 C18' 19.1(6)
Si1 C1 H1A 109.5
Si1 C1 H1B 109.5
Si1 C1 H1C 109.5
Si1 C1' H1'1 109.5
Si1 C1' H1'2 109.5
H1'1 C1' H1'2 109.5
Si1 C1' H1'3 109.5
H1'1 C1' H1'3 109.5
H1'2 C1' H1'3 109.5
Si1 C2 H2A 109.5
Si1 C2 H2B 109.5
H2A C2 H2B 109.5
Si1 C2 H2C 109.5
H2A C2 H2C 109.5
H2B C2 H2C 109.5
Si1 C3 H3A 109.5
Si1 C3 H3B 109.5
H3A C3 H3B 109.5
Si1 C3 H3C 109.5
H3A C3 H3C 109.5
H3B C3 H3C 109.5
C5 C4 Si1 173.7(2)
C4 C5 C7 176.6(3)
C6 N1 C10 118.16(18)
N1 C6 C7 124.0(2)
N1 C6 H6 118.0
C7 C6 H6 118.0
C8 C7 C6 116.2(2)
C8 C7 C5 122.48(19)
C6 C7 C5 121.2(2)
C9 C8 C7 120.3(2)
C9 C8 H8 119.8
C7 C8 H8 119.8
C8 C9 C10 119.5(2)
C8 C9 H9 120.2
C10 C9 H9 120.2
N1 C10 C9 121.6(2)
N1 C10 C11 116.91(18)
C9 C10 C11 121.5(2)
C15 N2 C11 117.93(19)
N2 C11 C12 121.6(2)
N2 C11 C10 117.76(18)
C12 C11 C10 120.61(19)
C13 C12 C11 119.5(2)
C13 C12 H12 120.2
C11 C12 H12 120.2
C12 C13 C14 120.3(2)
C12 C13 H13 119.8
C14 C13 H13 119.8
C13 C14 C15 117.0(2)
C13 C14 C16 122.0(2)
C15 C14 C16 121.0(2)
N2 C15 C14 123.6(2)
N2 C15 H15 118.2
C14 C15 H15 118.2
C17 C16 C14 177.6(3)
C16 C17 Si2 177.5(2)
Si2 C18 H18A 109.5
Si2 C18 H18B 109.5
Si2 C18 H18C 109.5
Si2 C18' H18D 109.5
Si2 C18' H18E 109.5
H18D C18' H18E 109.5
Si2 C18' H18F 109.5
H18D C18' H18F 109.5
H18E C18' H18F 109.5
Si2 C19 H19A 109.5
Si2 C19 H19B 109.5
H19A C19 H19B 109.5
Si2 C19 H19C 109.5
H19A C19 H19C 109.5
H19B C19 H19C 109.5
Si2 C20 H20A 109.5
Si2 C20 H20B 109.5
H20A C20 H20B 109.5
Si2 C20 H20C 109.5
H20A C20 H20C 109.5
H20B C20 H20C 109.5

loop_
_geom_bond_atom_site_label_1
_geom_bond_atom_site_label_2
_geom_bond_distance
Si1 C4 1.839(3)
Si1 C3 1.842(2)
Si1 C2 1.848(3)
Si1 C1 1.860(13)
Si1 C1' 1.866(6)
Si2 C17 1.829(3)
Si2 C20 1.846(3)
Si2 C19 1.851(3)
Si2 C18 1.870(9)
Si2 C18' 1.871(11)
C1 H1A 0.9600
C1 H1B 0.9600
C1 H1C 0.9600
C1' H1'1 0.9600
C1' H1'2 0.9600
C1' H1'3 0.9600
C2 H2A 0.9600
C2 H2B 0.9600
C2 H2C 0.9600
C3 H3A 0.9600
C3 H3B 0.9600
C3 H3C 0.9600
C4 C5 1.203(3)
C5 C7 1.435(3)
N1 C6 1.330(3)
N1 C10 1.345(3)
C6 C7 1.395(3)
C6 H6 0.9300
C7 C8 1.385(3)
C8 C9 1.369(3)
C8 H8 0.9300
C9 C10 1.377(3)
C9 H9 0.9300
C10 C11 1.479(3)
N2 C15 1.343(3)
N2 C11 1.347(3)
C11 C12 1.381(3)
C12 C13 1.366(3)
C12 H12 0.9300
C13 C14 1.379(3)
C13 H13 0.9300
C14 C15 1.390(3)
C14 C16 1.445(3)
C15 H15 0.9300
C16 C17 1.204(3)
C18 H18A 0.9600
C18 H18B 0.9600
C18 H18C 0.9600
C18' H18D 0.9600
C18' H18E 0.9600
C18' H18F 0.9600
C19 H19A 0.9600
C19 H19B 0.9600
C19 H19C 0.9600
C20 H20A 0.9600
C20 H20B 0.9600
C20 H20C 0.9600
